data_4338832
loop_
_publ_author_name
'Krawczyk, Marta S.'
'Krawczyk, Monika K.'
'Siczek, Mi\/losz'
'Lis, Tadeusz'

_publ_section_title
;
 First oxido-bridged cubo-octahedral hexanuclear rhenium clusters.
;
_journal_issue 13
_journal_name_full 'Inorganic chemistry'
_journal_page_first 6578
_journal_page_last 6584
_journal_paper_doi 10.1021/ic500162x
_journal_volume 53
_journal_year 2014
_chemical_formula_iupac '[Re6 O12 (C5 H5 N)6] 11(H2 O)'
_chemical_formula_moiety 'C36 H42 N6 O12 Re6, 11(H2 O)'
_chemical_formula_sum 'C36 H64 N6 O23 Re6'
_chemical_formula_weight 2066.13
_chemical_name_systematic
; 
Dodeca-\m-oxido-hexa(3-methylpyridine)-octahedro-hexarenium(12 Re-Re)
-water (1/11) 
;
_space_group_crystal_system triclinic
_space_group_IT_number 2
_space_group_name_Hall '-P 1'
_space_group_name_H-M_alt 'P -1'
_symmetry_space_group_name_Hall '-P 1'
_symmetry_space_group_name_H-M 'P -1'
_atom_sites_solution_hydrogens geom
_atom_sites_solution_primary direct
_atom_sites_solution_secondary difmap
_audit_creation_method SHELXL-97
_cell_angle_alpha 104.98(3)
_cell_angle_beta 96.37(3)
_cell_angle_gamma 105.83(3)
_cell_formula_units_Z 1
_cell_length_a 10.369(3)
_cell_length_b 10.409(3)
_cell_length_c 13.138(4)
_cell_measurement_reflns_used 6199
_cell_measurement_temperature 110(2)
_cell_measurement_theta_max 31.00
_cell_measurement_theta_min 2.88
_cell_volume 1292.5(7)
_computing_cell_refinement 'CrysAlisPro, Agilent Technologies,Version 1.171.36.20'
_computing_data_collection 'CrysAlisPro, Agilent Technologies,Version 1.171.36.20'
_computing_data_reduction 'CrysAlisPro, Agilent Technologies,Version 1.171.36.20'
_computing_molecular_graphics 'XP in SHELXTL (Bruker, 1997)'
_computing_publication_material 'SHELXL-97 (Sheldrick, 2008), publCIF (Westrip, 2010)'
_computing_structure_refinement 'SHELXL-97 (Sheldrick, 2008)'
_computing_structure_solution 'SHELXS-97 (Sheldrick, 2008)'
_diffrn_ambient_temperature 110(2)
_diffrn_measured_fraction_theta_full 0.999
_diffrn_measured_fraction_theta_max 0.999
_diffrn_measurement_device_type 'Xcalibur with CCD Ruby detector'
_diffrn_measurement_method '\w scans'
_diffrn_radiation_monochromator graphite
_diffrn_radiation_source 'fine-focus sealed tube'
_diffrn_radiation_type MoK\a
_diffrn_radiation_wavelength 0.71073
_diffrn_reflns_av_R_equivalents 0.0322
_diffrn_reflns_av_sigmaI/netI 0.0416
_diffrn_reflns_limit_h_max 13
_diffrn_reflns_limit_h_min -10
_diffrn_reflns_limit_k_max 10
_diffrn_reflns_limit_k_min -13
_diffrn_reflns_limit_l_max 16
_diffrn_reflns_limit_l_min -16
_diffrn_reflns_number 12748
_diffrn_reflns_theta_full 25.50
_diffrn_reflns_theta_max 27.00
_diffrn_reflns_theta_min 2.89
_exptl_absorpt_coefficient_mu 14.075
_exptl_absorpt_correction_T_max 0.567
_exptl_absorpt_correction_T_min 0.334
_exptl_absorpt_correction_type analytical
_exptl_absorpt_process_details
;
CrysAlisPro, Agilent Technologies, Version 1.171.36.20 
;
_exptl_crystal_colour red
_exptl_crystal_density_diffrn 2.654
_exptl_crystal_density_method 'not measured'
_exptl_crystal_description block
_exptl_crystal_F_000 956
_exptl_crystal_size_max 0.10
_exptl_crystal_size_mid 0.08
_exptl_crystal_size_min 0.07
_refine_diff_density_max 3.20
_refine_diff_density_min -1.11
_refine_diff_density_rms 0.246
_refine_ls_extinction_method none
_refine_ls_goodness_of_fit_ref 1.143
_refine_ls_hydrogen_treatment constr
_refine_ls_matrix_type full
_refine_ls_number_parameters 338
_refine_ls_number_reflns 5640
_refine_ls_number_restraints 0
_refine_ls_restrained_S_all 1.143
_refine_ls_R_factor_all 0.0398
_refine_ls_R_factor_gt 0.0307
_refine_ls_shift/su_max 0.001
_refine_ls_shift/su_mean 0.000
_refine_ls_structure_factor_coef Fsqd
_refine_ls_weighting_details 'calc w=1/[\s^2^(Fo^2^)+(0.0340P)^2^] where P=(Fo^2^+2Fc^2^)/3'
_refine_ls_weighting_scheme calc
_refine_ls_wR_factor_gt 0.0696
_refine_ls_wR_factor_ref 0.0725
_reflns_number_gt 4919
_reflns_number_total 5640
_reflns_threshold_expression >2sigma(I)
_cod_data_source_file ic500162x_si_003.cif
_cod_data_source_block marta57a
_cod_depositor_comments 'Adding full bibliography for 4338829--4338832.cif.'
_cod_database_code 4338832

loop_
_symmetry_equiv_pos_as_xyz
'x, y, z'
'-x, -y, -z'

loop_
_atom_site_label
_atom_site_type_symbol
_atom_site_fract_x
_atom_site_fract_y
_atom_site_fract_z
_atom_site_U_iso_or_equiv
_atom_site_adp_type
_atom_site_occupancy
_atom_site_symmetry_multiplicity
_atom_site_calc_flag
_atom_site_refinement_flags
Re1 Re 0.40207(3) 0.33783(3) 0.52024(2) 0.00909(7) Uani 1 1 d .
Re4 Re 0.46481(3) 0.60636(3) 0.63164(2) 0.00923(7) Uani 1 1 d .
Re5 Re 0.66018(3) 0.50298(3) 0.59269(2) 0.00950(7) Uani 1 1 d .
O12 O 0.4199(4) 0.2201(4) 0.3838(4) 0.0101(9) Uani 1 1 d .
O13 O 0.2278(5) 0.3462(4) 0.4509(4) 0.0112(10) Uani 1 1 d .
O14 O 0.3721(5) 0.4315(5) 0.6618(4) 0.0118(10) Uani 1 1 d .
O15 O 0.5665(5) 0.3144(5) 0.5938(4) 0.0111(10) Uani 1 1 d .
O34 O 0.3074(5) 0.6130(5) 0.5550(4) 0.0108(10) Uani 1 1 d .
O45 O 0.6352(5) 0.6050(5) 0.7256(4) 0.0126(10) Uani 1 1 d .
N1 N 0.2894(6) 0.1434(6) 0.5443(5) 0.0115(12) Uani 1 1 d .
C11 C 0.1823(7) 0.1361(7) 0.5949(5) 0.0127(14) Uani 1 1 d .
H11 H 0.1576 0.2184 0.6205 0.015 Uiso 1 1 calc R
C12 C 0.1064(7) 0.0124(7) 0.6109(6) 0.0162(15) Uani 1 1 d .
C13 C 0.1446(7) -0.1058(8) 0.5722(6) 0.0201(16) Uani 1 1 d .
H13 H 0.0953 -0.1921 0.5815 0.024 Uiso 1 1 calc R
C14 C 0.2538(8) -0.0993(7) 0.5202(6) 0.0208(16) Uani 1 1 d .
H14 H 0.2803 -0.1804 0.4944 0.025 Uiso 1 1 calc R
C15 C 0.3241(7) 0.0263(7) 0.5060(6) 0.0145(14) Uani 1 1 d .
H15 H 0.3979 0.0304 0.4688 0.017 Uiso 1 1 calc R
C17 C -0.0088(8) 0.0116(8) 0.6699(6) 0.0223(17) Uani 1 1 d .
H17A H 0.0272 0.0700 0.7447 0.034 Uiso 1 1 calc R
H17B H -0.0561 -0.0845 0.6680 0.034 Uiso 1 1 calc R
H17C H -0.0730 0.0489 0.6357 0.034 Uiso 1 1 calc R
N5 N 0.8416(6) 0.4818(6) 0.6747(4) 0.0119(12) Uani 1 1 d .
C51 C 0.8362(7) 0.4340(7) 0.7603(6) 0.0146(15) Uani 1 1 d .
H51 H 0.7544 0.4194 0.7882 0.018 Uiso 1 1 calc R
C52 C 0.9471(7) 0.4050(7) 0.8099(6) 0.0174(15) Uani 1 1 d .
C53 C 1.0674(7) 0.4330(8) 0.7710(6) 0.0197(16) Uani 1 1 d .
H53 H 1.1452 0.4162 0.8036 0.024 Uiso 1 1 calc R
C54 C 1.0736(8) 0.4860(8) 0.6835(7) 0.0231(17) Uani 1 1 d .
H54 H 1.1553 0.5061 0.6560 0.028 Uiso 1 1 calc R
C55 C 0.9595(7) 0.5085(7) 0.6382(6) 0.0158(15) Uani 1 1 d .
H55 H 0.9637 0.5444 0.5787 0.019 Uiso 1 1 calc R
C57 C 0.9321(8) 0.3415(9) 0.9007(7) 0.0280(19) Uani 1 1 d .
H57A H 0.9004 0.2391 0.8714 0.042 Uiso 1 1 calc R
H57B H 0.8656 0.3721 0.9401 0.042 Uiso 1 1 calc R
H57C H 1.0207 0.3719 0.9495 0.042 Uiso 1 1 calc R
N4 N 0.4196(5) 0.7245(6) 0.7764(5) 0.0116(12) Uani 1 1 d .
C41 C 0.3760(7) 0.8361(7) 0.7785(6) 0.0156(15) Uani 1 1 d .
H41 H 0.3721 0.8653 0.7157 0.019 Uiso 1 1 calc R
C42 C 0.3369(7) 0.9101(8) 0.8658(6) 0.0180(16) Uani 1 1 d .
C43 C 0.3425(8) 0.8659(8) 0.9571(6) 0.0223(17) Uani 1 1 d .
H43 H 0.3152 0.9126 1.0191 0.027 Uiso 1 1 calc R
C44 C 0.3888(9) 0.7518(8) 0.9559(6) 0.0280(19) Uani 1 1 d .
H44 H 0.3938 0.7204 1.0176 0.034 Uiso 1 1 calc R
C45 C 0.4273(8) 0.6849(8) 0.8655(6) 0.0209(16) Uani 1 1 d .
H45 H 0.4603 0.6084 0.8662 0.025 Uiso 1 1 calc R
C47 C 0.2856(9) 1.0301(8) 0.8626(7) 0.0294(19) Uani 1 1 d .
H47A H 0.3301 1.1087 0.9277 0.044 Uiso 1 1 calc R
H47B H 0.1865 1.0013 0.8584 0.044 Uiso 1 1 calc R
H47C H 0.3066 1.0589 0.7993 0.044 Uiso 1 1 calc R
O1W O 0.4732(6) 0.3676(6) 0.8387(4) 0.0283(13) Uani 1 1 d .
H1W1 H 0.4977 0.2937 0.8182 0.042 Uiso 1 1 d R
H2W1 H 0.4457 0.3899 0.7833 0.042 Uiso 1 1 d R
O2W O 0.5556(6) 0.1481(6) 0.7365(5) 0.0313(14) Uani 1 1 d .
H1W2 H 0.6023 0.0942 0.7472 0.047 Uiso 1 1 d R
H2W2 H 0.5772 0.1780 0.6835 0.047 Uiso 1 1 d R
O3W O 0.2772(6) -0.0004(6) 0.2068(5) 0.0348(15) Uani 1 1 d .
H1W3 H 0.3196 0.0729 0.2603 0.052 Uiso 1 1 d R
H2W3 H 0.2205 0.0183 0.1642 0.052 Uiso 1 1 d R
O4W O 0.3127(6) 0.4129(6) 0.9932(5) 0.0369(15) Uani 1 1 d .
H1W4 H 0.3646 0.4768 1.0496 0.055 Uiso 1 1 d R
H2W4 H 0.3609 0.3950 0.9451 0.055 Uiso 1 1 d R
O5WA O 0.819(3) 0.792(6) 0.9062(12) 0.061(15) Uani 0.64(9) 1 d P
O5WB O 0.855(5) 0.742(3) 0.912(2) 0.041(7) Uani 0.36(9) 1 d P
H1W5 H 0.8164 0.7761 0.9653 0.061 Uiso 1 1 d .
H2W5 H 0.7891 0.7219 0.8532 0.061 Uiso 1 1 d .
O6W O 1.0610(13) 0.9728(13) 1.0594(11) 0.045(4) Uani 0.50 1 d P
H1W6 H 1.0038 0.9079 1.0063 0.068 Uiso 0.50 1 d PR
H2W6 H 1.0881 1.0485 1.0417 0.068 Uiso 0.50 1 d PR

loop_
_atom_site_aniso_label
_atom_site_aniso_U_11
_atom_site_aniso_U_22
_atom_site_aniso_U_33
_atom_site_aniso_U_23
_atom_site_aniso_U_13
_atom_site_aniso_U_12
Re1 0.00820(13) 0.00858(13) 0.01164(14) 0.00271(11) 0.00296(10) 0.00437(10)
Re4 0.00878(13) 0.00903(13) 0.01065(14) 0.00188(11) 0.00286(10) 0.00465(10)
Re5 0.00785(13) 0.01005(13) 0.01162(14) 0.00296(11) 0.00216(10) 0.00461(10)
O12 0.009(2) 0.005(2) 0.015(2) 0.001(2) 0.0007(19) 0.0037(18)
O13 0.012(2) 0.005(2) 0.016(2) 0.000(2) 0.0015(19) 0.0036(18)
O14 0.010(2) 0.014(2) 0.014(2) 0.005(2) 0.0047(19) 0.0067(19)
O15 0.014(2) 0.008(2) 0.018(3) 0.009(2) 0.008(2) 0.0069(19)
O34 0.011(2) 0.008(2) 0.016(2) 0.006(2) 0.0051(19) 0.0050(18)
O45 0.011(2) 0.018(2) 0.010(2) 0.004(2) 0.0034(19) 0.0053(19)
N1 0.013(3) 0.008(3) 0.015(3) 0.005(2) 0.002(2) 0.006(2)
C11 0.011(3) 0.012(3) 0.012(3) 0.000(3) 0.001(3) 0.003(3)
C12 0.011(3) 0.020(4) 0.015(4) 0.005(3) -0.002(3) 0.003(3)
C13 0.020(4) 0.017(4) 0.024(4) 0.010(3) 0.003(3) 0.004(3)
C14 0.032(4) 0.013(4) 0.023(4) 0.006(3) 0.008(3) 0.014(3)
C15 0.012(3) 0.013(3) 0.019(4) 0.004(3) 0.002(3) 0.005(3)
C17 0.022(4) 0.020(4) 0.023(4) 0.007(3) 0.007(3) 0.003(3)
N5 0.011(3) 0.009(3) 0.012(3) 0.002(2) 0.000(2) 0.001(2)
C51 0.014(4) 0.009(3) 0.016(4) 0.004(3) -0.001(3) -0.001(3)
C52 0.019(4) 0.015(4) 0.018(4) 0.005(3) -0.003(3) 0.007(3)
C53 0.012(4) 0.025(4) 0.019(4) 0.002(3) -0.005(3) 0.009(3)
C54 0.011(4) 0.028(4) 0.032(5) 0.010(4) 0.006(3) 0.007(3)
C55 0.020(4) 0.018(4) 0.013(4) 0.008(3) 0.005(3) 0.007(3)
C57 0.024(4) 0.034(5) 0.026(5) 0.011(4) 0.001(4) 0.010(4)
N4 0.005(3) 0.013(3) 0.013(3) 0.000(2) 0.000(2) 0.001(2)
C41 0.017(4) 0.019(4) 0.015(4) 0.006(3) 0.005(3) 0.013(3)
C42 0.015(4) 0.020(4) 0.019(4) 0.000(3) 0.001(3) 0.012(3)
C43 0.029(4) 0.024(4) 0.014(4) 0.002(3) 0.007(3) 0.011(3)
C44 0.048(5) 0.026(4) 0.017(4) 0.010(4) 0.009(4) 0.017(4)
C45 0.033(4) 0.018(4) 0.014(4) 0.002(3) 0.002(3) 0.014(3)
C47 0.046(5) 0.026(4) 0.020(4) 0.001(4) 0.006(4) 0.024(4)
O1W 0.045(4) 0.024(3) 0.019(3) 0.006(3) 0.004(3) 0.018(3)
O2W 0.041(4) 0.026(3) 0.036(4) 0.014(3) 0.014(3) 0.018(3)
O3W 0.030(3) 0.030(3) 0.024(3) -0.013(3) -0.004(3) 0.001(3)
O4W 0.037(4) 0.046(4) 0.029(3) 0.003(3) 0.004(3) 0.023(3)
O5WA 0.024(10) 0.10(3) 0.017(6) -0.015(9) 0.001(5) -0.022(12)
O5WB 0.047(16) 0.035(13) 0.034(13) -0.011(9) -0.010(11) 0.030(13)
O6W 0.033(7) 0.027(7) 0.056(9) 0.003(7) -0.017(6) -0.003(6)

loop_
_atom_type_symbol
_atom_type_description
_atom_type_scat_dispersion_real
_atom_type_scat_dispersion_imag
_atom_type_scat_source
C C 0.0033 0.0016 'International Tables Vol C Tables 4.2.6.8 and 6.1.1.4'
H H 0.0000 0.0000 'International Tables Vol C Tables 4.2.6.8 and 6.1.1.4'
N N 0.0061 0.0033 'International Tables Vol C Tables 4.2.6.8 and 6.1.1.4'
O O 0.0106 0.0060 'International Tables Vol C Tables 4.2.6.8 and 6.1.1.4'
Re Re -1.0185 7.2310 'International Tables Vol C Tables 4.2.6.8 and 6.1.1.4'

loop_
_geom_angle_atom_site_label_1
_geom_angle_atom_site_label_2
_geom_angle_atom_site_label_3
_geom_angle
_geom_angle_site_symmetry_1
_geom_angle_site_symmetry_3
O12 Re1 O14 171.91(18) . .
O12 Re1 O13 90.08(19) . .
O14 Re1 O13 90.44(19) . .
O12 Re1 O15 90.35(19) . .
O14 Re1 O15 88.38(19) . .
O13 Re1 O15 174.55(18) . .
O12 Re1 N1 85.5(2) . .
O14 Re1 N1 86.5(2) . .
O13 Re1 N1 88.2(2) . .
O15 Re1 N1 86.46(19) . .
O12 Re1 Re4 47.26(13) . 2_666
O14 Re1 Re4 140.67(13) . 2_666
O13 Re1 Re4 94.98(14) . 2_666
O15 Re1 Re4 89.30(13) . 2_666
N1 Re1 Re4 132.53(16) . 2_666
O12 Re1 Re5 85.45(13) . 2_666
O14 Re1 Re5 100.75(13) . 2_666
O13 Re1 Re5 46.90(13) . 2_666
O15 Re1 Re5 138.56(13) . 2_666
N1 Re1 Re5 134.00(15) . 2_666
Re4 Re1 Re5 58.36(2) 2_666 2_666
O12 Re1 Re4 140.36(13) . .
O14 Re1 Re4 47.72(13) . .
O13 Re1 Re4 89.10(13) . .
O15 Re1 Re4 94.03(14) . .
N1 Re1 Re4 134.09(16) . .
Re4 Re1 Re4 93.36(3) 2_666 .
Re5 Re1 Re4 65.69(3) 2_666 .
O12 Re1 Re5 99.96(13) . .
O14 Re1 Re5 84.94(14) . .
O13 Re1 Re5 138.52(13) . .
O15 Re1 Re5 46.65(13) . .
N1 Re1 Re5 132.43(15) . .
Re4 Re1 Re5 65.60(3) 2_666 .
Re5 Re1 Re5 93.56(3) 2_666 .
Re4 Re1 Re5 58.00(3) . .
O34 Re4 O12 94.30(19) . 2_666
O34 Re4 O14 94.14(19) . .
O12 Re4 O14 171.50(18) 2_666 .
O34 Re4 O45 176.2(2) . .
O12 Re4 O45 86.13(19) 2_666 .
O14 Re4 O45 85.38(18) . .
O34 Re4 N4 89.0(2) . .
O12 Re4 N4 89.7(2) 2_666 .
O14 Re4 N4 89.4(2) . .
O45 Re4 N4 87.2(2) . .
O34 Re4 Re5 137.56(15) . .
O12 Re4 Re5 87.37(13) 2_666 .
O14 Re4 Re5 87.10(14) . .
O45 Re4 Re5 46.19(14) . .
N4 Re4 Re5 133.42(15) . .
O34 Re4 Re1 89.89(14) . 2_666
O12 Re4 Re1 47.36(14) 2_666 2_666
O14 Re4 Re1 133.71(14) . 2_666
O45 Re4 Re1 93.15(13) . 2_666
N4 Re4 Re1 136.85(15) . 2_666
Re5 Re4 Re1 60.85(2) . 2_666
O34 Re4 Re1 89.16(15) . .
O12 Re4 Re1 133.76(14) 2_666 .
O14 Re4 Re1 47.43(14) . .
O45 Re4 Re1 93.25(14) . .
N4 Re4 Re1 136.46(15) . .
Re5 Re4 Re1 61.16(3) . .
Re1 Re4 Re1 86.64(3) 2_666 .
O34 Re4 Re5 47.36(15) . 2_666
O12 Re4 Re5 93.27(14) 2_666 2_666
O14 Re4 Re5 93.21(14) . 2_666
O45 Re4 Re5 136.38(14) . 2_666
N4 Re4 Re5 136.39(15) . 2_666
Re5 Re4 Re5 90.19(3) . 2_666
Re1 Re4 Re5 57.53(3) 2_666 2_666
Re1 Re4 Re5 56.98(3) . 2_666
O45 Re5 O13 100.3(2) . 2_666
O45 Re5 O15 99.4(2) . .
O13 Re5 O15 160.0(2) 2_666 .
O45 Re5 O34 178.51(19) . 2_666
O13 Re5 O34 79.82(18) 2_666 2_666
O15 Re5 O34 80.42(18) . 2_666
O45 Re5 N5 89.0(2) . .
O13 Re5 N5 90.0(2) 2_666 .
O15 Re5 N5 86.8(2) . .
O34 Re5 N5 89.5(2) 2_666 .
O45 Re5 Re4 51.74(14) . .
O13 Re5 Re4 97.74(14) 2_666 .
O15 Re5 Re4 97.15(14) . .
O34 Re5 Re4 129.74(12) 2_666 .
N5 Re5 Re4 140.72(16) . .
O45 Re5 Re1 97.15(14) . 2_666
O13 Re5 Re1 47.76(13) 2_666 2_666
O15 Re5 Re1 132.48(14) . 2_666
O34 Re5 Re1 84.05(12) 2_666 2_666
N5 Re5 Re1 137.78(14) . 2_666
Re4 Re5 Re1 60.79(2) . 2_666
O45 Re5 Re1 97.02(14) . .
O13 Re5 Re1 132.44(14) 2_666 .
O15 Re5 Re1 47.53(14) . .
O34 Re5 Re1 83.92(13) 2_666 .
N5 Re5 Re1 134.37(14) . .
Re4 Re5 Re1 60.84(3) . .
Re1 Re5 Re1 86.44(3) 2_666 .
O45 Re5 Re4 141.55(14) . 2_666
O13 Re5 Re4 83.45(14) 2_666 2_666
O15 Re5 Re4 83.35(14) . 2_666
O34 Re5 Re4 39.93(12) 2_666 2_666
N5 Re5 Re4 129.41(16) . 2_666
Re4 Re5 Re4 89.81(3) . 2_666
Re1 Re5 Re4 57.33(3) 2_666 2_666
Re1 Re5 Re4 56.87(3) . 2_666
Re4 O12 Re1 85.38(18) 2_666 .
Re5 O13 Re1 85.35(18) 2_666 .
Re1 O14 Re4 84.85(18) . .
Re5 O15 Re1 85.82(17) . .
Re4 O34 Re5 92.7(2) . 2_666
Re5 O45 Re4 82.07(18) . .
C11 N1 C15 119.3(6) . .
C11 N1 Re1 120.9(4) . .
C15 N1 Re1 119.8(5) . .
N1 C11 C12 122.6(6) . .
N1 C11 H11 118.7 . .
C12 C11 H11 118.7 . .
C13 C12 C11 117.2(7) . .
C13 C12 C17 122.6(7) . .
C11 C12 C17 120.2(7) . .
C14 C13 C12 120.5(7) . .
C14 C13 H13 119.7 . .
C12 C13 H13 119.7 . .
C13 C14 C15 119.4(7) . .
C13 C14 H14 120.3 . .
C15 C14 H14 120.3 . .
N1 C15 C14 121.0(7) . .
N1 C15 H15 119.5 . .
C14 C15 H15 119.5 . .
C12 C17 H17A 109.5 . .
C12 C17 H17B 109.5 . .
H17A C17 H17B 109.5 . .
C12 C17 H17C 109.5 . .
H17A C17 H17C 109.5 . .
H17B C17 H17C 109.5 . .
C51 N5 C55 118.9(6) . .
C51 N5 Re5 119.9(5) . .
C55 N5 Re5 121.1(4) . .
N5 C51 C52 122.2(7) . .
N5 C51 H51 118.9 . .
C52 C51 H51 118.9 . .
C53 C52 C51 118.0(7) . .
C53 C52 C57 122.0(6) . .
C51 C52 C57 120.0(7) . .
C52 C53 C54 119.6(7) . .
C52 C53 H53 120.2 . .
C54 C53 H53 120.2 . .
C55 C54 C53 118.7(7) . .
C55 C54 H54 120.7 . .
C53 C54 H54 120.7 . .
N5 C55 C54 122.6(7) . .
N5 C55 H55 118.7 . .
C54 C55 H55 118.7 . .
C52 C57 H57A 109.5 . .
C52 C57 H57B 109.5 . .
H57A C57 H57B 109.5 . .
C52 C57 H57C 109.5 . .
H57A C57 H57C 109.5 . .
H57B C57 H57C 109.5 . .
C45 N4 C41 117.9(6) . .
C45 N4 Re4 120.8(5) . .
C41 N4 Re4 121.2(5) . .
N4 C41 C42 124.1(7) . .
N4 C41 H41 118.0 . .
C42 C41 H41 118.0 . .
C41 C42 C43 117.4(7) . .
C41 C42 C47 121.8(7) . .
C43 C42 C47 120.8(7) . .
C42 C43 C44 118.9(7) . .
C42 C43 H43 120.6 . .
C44 C43 H43 120.6 . .
C45 C44 C43 119.9(7) . .
C45 C44 H44 120.1 . .
C43 C44 H44 120.1 . .
N4 C45 C44 121.9(7) . .
N4 C45 H45 119.1 . .
C44 C45 H45 119.1 . .
C42 C47 H47A 109.5 . .
C42 C47 H47B 109.5 . .
H47A C47 H47B 109.5 . .
C42 C47 H47C 109.5 . .
H47A C47 H47C 109.5 . .
H47B C47 H47C 109.5 . .
H1W1 O1W H2W1 109.5 . .
H1W2 O2W H2W2 109.7 . .
H1W3 O3W H2W3 110.2 . .
H1W4 O4W H2W4 109.4 . .
O5WB O5WA H1W5 68.7 . .
O5WB O5WA H2W5 71.6 . .
H1W5 O5WA H2W5 115.3 . .
O5WA O5WB H1W5 61.5 . .
O5WA O5WB H2W5 59.2 . .
H1W5 O5WB H2W5 102.6 . .
H1W6 O6W H2W6 109.6 . .

loop_
_geom_bond_atom_site_label_1
_geom_bond_atom_site_label_2
_geom_bond_distance
_geom_bond_site_symmetry_2
Re1 O12 1.952(5) .
Re1 O14 1.965(5) .
Re1 O13 1.966(5) .
Re1 O15 1.971(5) .
Re1 N1 2.164(5) .
Re1 Re4 2.6454(9) 2_666
Re1 Re5 2.6468(8) 2_666
Re1 Re4 2.6570(12) .
Re1 Re5 2.6651(13) .
Re4 O34 1.848(5) .
Re4 O12 1.949(4) 2_666
Re4 O14 1.974(4) .
Re4 O45 2.046(5) .
Re4 N4 2.156(6) .
Re4 Re5 2.5804(8) .
Re4 Re5 2.8766(13) 2_666
Re5 O45 1.880(5) .
Re5 O13 1.939(4) 2_666
Re5 O15 1.943(4) .
Re5 O34 2.119(5) 2_666
Re5 N5 2.156(6) .
O34 Re5 2.119(5) 2_666
N1 C11 1.351(9) .
N1 C15 1.353(9) .
C11 C12 1.395(9) .
C11 H11 0.9500 .
C12 C13 1.384(10) .
C12 C17 1.493(10) .
C13 C14 1.381(11) .
C13 H13 0.9500 .
C14 C15 1.383(9) .
C14 H14 0.9500 .
C15 H15 0.9500 .
C17 H17A 0.9800 .
C17 H17B 0.9800 .
C17 H17C 0.9800 .
N5 C51 1.343(8) .
N5 C55 1.347(9) .
C51 C52 1.402(9) .
C51 H51 0.9500 .
C52 C53 1.386(10) .
C52 C57 1.509(10) .
C53 C54 1.399(10) .
C53 H53 0.9500 .
C54 C55 1.369(10) .
C54 H54 0.9500 .
C55 H55 0.9500 .
C57 H57A 0.9800 .
C57 H57B 0.9800 .
C57 H57C 0.9800 .
N4 C45 1.339(9) .
N4 C41 1.353(8) .
C41 C42 1.375(10) .
C41 H41 0.9500 .
C42 C43 1.391(10) .
C42 C47 1.493(10) .
C43 C44 1.395(11) .
C43 H43 0.9500 .
C44 C45 1.372(11) .
C44 H44 0.9500 .
C45 H45 0.9500 .
C47 H47A 0.9800 .
C47 H47B 0.9800 .
C47 H47C 0.9800 .
O1W H1W1 0.8616 .
O1W H2W1 0.8611 .
O2W H1W2 0.8612 .
O2W H2W2 0.8613 .
O3W H1W3 0.8612 .
O3W H2W3 0.8610 .
O4W H1W4 0.8613 .
O4W H2W4 0.8613 .
O5WA O5WB 0.72(4) .
O5WA H1W5 0.8346 .
O5WA H2W5 0.8219 .
O5WB H1W5 0.8846 .
O5WB H2W5 0.9085 .
O6W H1W6 0.8613 .
O6W H2W6 0.8612 .

loop_
_geom_hbond_atom_site_label_D
_geom_hbond_atom_site_label_H
_geom_hbond_atom_site_label_A
_geom_hbond_distance_DH
_geom_hbond_distance_HA
_geom_hbond_distance_DA
_geom_hbond_angle_DHA
_geom_hbond_site_symmetry_A
O1W H1W1 O2W 0.86 1.90 2.736(8) 163.2 .
O1W H2W1 O14 0.86 1.89 2.754(7) 175.9 .
O2W H2W2 O15 0.86 2.08 2.854(7) 148.8 .
O2W H1W2 O3W 0.86 1.92 2.772(9) 170.0 2_656
O3W H1W3 O12 0.86 1.88 2.737(7) 173.8 .
O3W H2W3 O6W 0.86 1.89 2.695(13) 154.3 1_444
O3W H2W3 O5WA 0.86 2.50 3.23(7) 143.5 2_666
O4W H2W4 O1W 0.86 1.93 2.792(8) 176.3 .
O4W H1W4 O1W 0.86 2.08 2.926(8) 165.5 2_667
O5WA H2W5 O45 0.82 2.03 2.764(14) 148.0 .
O5WB H2W5 O45 0.91 2.03 2.90(4) 158.6 .
O5WA H1W5 O4W 0.83 2.29 2.90(4) 130.5 2_667
O5WB H1W5 O4W 0.88 2.29 2.67(4) 106.0 2_667
O6W H1W6 O5WA 0.86 2.05 2.869(19) 158.2 .
O6W H1W6 O5WB 0.86 1.98 2.83(3) 166.0 .
O6W H2W6 O5WA 0.86 1.60 2.32(5) 139.9 2_777
O6W H2W6 O5WB 0.86 2.00 2.77(3) 147.4 2_777
C11 H11 O14 0.95 2.56 3.003(8) 108.4 .
C14 H14 O34 0.95 2.55 3.323(8) 138.7 1_545
C14 H14 O15 0.95 2.57 3.448(9) 154.3 2_656
C15 H15 O12 0.95 2.48 2.927(8) 108.8 .
C43 H43 O3W 0.95 2.51 3.436(10) 164.2 1_566
C45 H45 O1W 0.95 2.48 3.400(9) 162.4 .
C54 H54 O14 0.95 2.57 3.324(9) 136.6 1_655
C54 H54 O34 0.95 2.40 3.284(9) 154.9 1_655
C55 H55 O13 0.95 2.58 3.073(8) 112.2 2_666
C57 H57A O3W 0.98 2.53 3.440(10) 155.0 2_656
